data_4313245
loop_
_publ_author_name
'Andreas Hofmann'
'Deogratius Jaganyi'
'Orde Q. Munro'
'G\"unter Liehr'
'Rudi van Eldik'

_publ_contact_author_address
;
 Institut f\"ur Anorganische Chemie
  Friedrich-Alexander-Universit\"at Erlangen-N\"urnberg
  Egerlandstr. 1
  D-91058 Erlangen
  Germany
;
_publ_contact_author_email vaneldik@chemie.uni-erlangen.de
_publ_contact_author_fax +49-9131-8527387
_publ_contact_author_name 'Rudi van Eldik                '
_publ_contact_author_phone +49-9131-8527350
_publ_section_title
;
 Electronic Tuning of the Lability of Pt(II) Complexes through \p-Acceptor
 Effects. Correlations between Thermodynamic, Kinetic, and Theoretical
 Parameters
;
_journal_name_full 'Inorganic Chemistry'
_journal_page_first 1688
_journal_page_last 1700
_journal_paper_doi 10.1021/ic020605r
_journal_volume 42
_journal_year 2003
_chemical_formula_sum 'C7 H13 Cl2 N3 O Pt'
_chemical_formula_weight 421.16
_chemical_name_systematic
; 
 ? 
;
_space_group_IT_number 2
_symmetry_cell_setting triclinic
_symmetry_space_group_name_Hall '-P 1'
_symmetry_space_group_name_H-M 'P -1'
_atom_sites_solution_hydrogens geom
_atom_sites_solution_primary direct
_atom_sites_solution_secondary difmap
_audit_creation_method SHELXL-97
_cell_angle_alpha 73.28(2)
_cell_angle_beta 81.50(2)
_cell_angle_gamma 78.10(2)
_cell_formula_units_Z 2
_cell_length_a 7.073(5)
_cell_length_b 8.747(5)
_cell_length_c 9.812(5)
_cell_measurement_temperature 293(2)
_cell_measurement_theta_max 16.4
_cell_measurement_theta_min 14.8
_cell_volume 566.3(6)
_computing_molecular_graphics '  PLUTON (Spek, 1998)'
_computing_structure_refinement 'SHELXL-97 (Sheldrick, 1997)'
_computing_structure_solution 'SHELXS-97 (Sheldrick, 1990)'
_diffrn_ambient_temperature 293
_diffrn_measured_fraction_theta_full 0.999
_diffrn_measured_fraction_theta_max 0.999
_diffrn_measurement_device CAD4
_diffrn_measurement_method w/2Theta
_diffrn_radiation_monochromator graphite
_diffrn_radiation_source 'fine-focus sealed tube'
_diffrn_radiation_wavelength 0.70930
_diffrn_reflns_av_R_equivalents 0.0740
_diffrn_reflns_av_sigmaI/netI 0.0563
_diffrn_reflns_limit_h_max 8
_diffrn_reflns_limit_h_min -8
_diffrn_reflns_limit_k_max 10
_diffrn_reflns_limit_k_min -10
_diffrn_reflns_limit_l_max 12
_diffrn_reflns_limit_l_min -11
_diffrn_reflns_number 3250
_diffrn_reflns_theta_full 26.03
_diffrn_reflns_theta_max 26.03
_diffrn_reflns_theta_min 2.17
_diffrn_standards_interval_time 60
_diffrn_standards_number 3
_exptl_absorpt_coefficient_mu 12.831
_exptl_absorpt_correction_T_max .08
_exptl_absorpt_correction_T_min .08
_exptl_absorpt_correction_type psi-scan
_exptl_crystal_colour yellow
_exptl_crystal_density_diffrn 2.446
_exptl_crystal_density_method 'not measured'
_exptl_crystal_description block
_exptl_crystal_F_000 384
_exptl_crystal_size_max .35
_exptl_crystal_size_mid .18
_exptl_crystal_size_min .20
_refine_diff_density_max 2.065
_refine_diff_density_min -4.664
_refine_diff_density_rms 0.331
_refine_ls_extinction_method none
_refine_ls_goodness_of_fit_ref 0.915
_refine_ls_hydrogen_treatment mixed
_refine_ls_matrix_type full
_refine_ls_number_parameters 127
_refine_ls_number_reflns 2247
_refine_ls_number_restraints 0
_refine_ls_restrained_S_all 0.915
_refine_ls_R_factor_all 0.0449
_refine_ls_R_factor_gt 0.0364
_refine_ls_shift/su_max 0.000
_refine_ls_shift/su_mean 0.000
_refine_ls_structure_factor_coef Fsqd
_refine_ls_weighting_details 'w=1/[\s^2^(Fo^2^)+(0.1000P)^2^+0.0000P] where P=(Fo^2^+2Fc^2^)/3'
_refine_ls_weighting_scheme calc
_refine_ls_wR_factor_gt 0.1047
_refine_ls_wR_factor_ref 0.1095
_reflns_number_gt 1953
_reflns_number_total 2247
_reflns_threshold_expression >2sigma(I)
_cod_data_source_file ic020605r.cif
_cod_data_source_block hofm02
_cod_depositor_comments
;
The following automatic conversions were performed:

'_symmetry_cell_setting' value 'Triclinic' changed to 'triclinic'
according to the built-in table from CIF Core dictionary named
'cif_core.dic' version 2.4.1 from
2010-06-29.

'_exptl_absorpt_correction_type' value 'Psiscan' changed
to 'psi-scan' according to the built-in table from CIF Core
dictionary named 'cif_core.dic' version 2.4.1 from 2010-06-29.

Automatic conversion script
Id: cif_fix_values 1646 2011-03-28 12:23:43Z adriana 

The following automatic conversions were performed:

'_refine_ls_weighting_scheme' value 'calc
w=1/[\s^2^(Fo^2^)+(0.1000P)^2^+0.0000P] where P=(Fo^2^+2Fc^2^)/3' was
changed to 'calc'. New tag '_refine_ls_weighting_details' was
created. The value of the new tag was set to
'w=1/[\s^2^(Fo^2^)+(0.1000P)^2^+0.0000P] where P=(Fo^2^+2Fc^2^)/3'.

Automatic conversion script
Id: cif_fix_values 3143 2015-03-26 13:38:13Z robertas 
;
_cod_database_code 4313245

loop_
_symmetry_equiv_pos_as_xyz
'x, y, z'
'-x, -y, -z'

loop_
_atom_site_label
_atom_site_type_symbol
_atom_site_fract_x
_atom_site_fract_y
_atom_site_fract_z
_atom_site_U_iso_or_equiv
_atom_site_adp_type
_atom_site_occupancy
_atom_site_calc_flag
_atom_site_refinement_flags
_atom_site_disorder_assembly
_atom_site_disorder_group
Pt Pt 0.74364(4) 0.06481(3) 0.37851(3) 0.01386(15) Uani 1 d . . .
Cl1 Cl 0.7344(4) 0.1396(3) 0.5874(2) 0.0257(5) Uani 1 d . . .
Cl2 Cl 0.8635(3) -0.4133(3) -0.2124(2) 0.0236(5) Uani 1 d . . .
N1 N 0.7500(10) 0.0054(10) 0.2027(8) 0.0168(15) Uani 1 d . . .
N2 N 0.7353(11) 0.2920(9) 0.2422(8) 0.0184(15) Uani 1 d . . .
N3 N 0.7507(11) -0.1793(10) 0.4681(8) 0.0202(16) Uani 1 d . . .
C1 C 0.6738(14) 0.2904(11) 0.1013(9) 0.0236(19) Uani 1 d . . .
H1A H 0.5348 0.3274 0.0998 0.028 Uiso 1 calc R . .
H1B H 0.7381 0.3643 0.0236 0.028 Uiso 1 calc R . .
C2 C 0.7240(13) 0.1237(11) 0.0797(10) 0.0206(18) Uani 1 d . . .
C3 C 0.7853(12) -0.1569(10) 0.2080(10) 0.0171(17) Uani 1 d . . .
C4 C 0.8212(12) -0.2690(11) 0.3552(9) 0.0178(17) Uani 1 d . . .
H4A H 0.7537 -0.3598 0.3733 0.021 Uiso 1 calc R . .
H4B H 0.9589 -0.3112 0.3591 0.021 Uiso 1 calc R . .
C5 C 0.7368(13) 0.0829(13) -0.0483(10) 0.0233(19) Uani 1 d . . .
H5 H 0.7233 0.1628 -0.1341 0.028 Uiso 1 calc R . .
C6 C 0.7701(14) -0.0800(12) -0.0454(11) 0.026(2) Uani 1 d . . .
H6 H 0.7744 -0.1086 -0.1302 0.031 Uiso 1 calc R . .
C7 C 0.7973(13) -0.2015(12) 0.0810(10) 0.0211(19) Uani 1 d . . .
H7 H 0.8228 -0.3101 0.0809 0.025 Uiso 1 calc R . .
O1 O 0.4333(12) 0.5107(11) 0.3531(11) 0.050(2) Uani 1 d . . .

loop_
_atom_site_aniso_label
_atom_site_aniso_U_11
_atom_site_aniso_U_22
_atom_site_aniso_U_33
_atom_site_aniso_U_23
_atom_site_aniso_U_13
_atom_site_aniso_U_12
Pt 0.0118(2) 0.0191(2) 0.0104(2) -0.00457(14) -0.00209(13) -0.00037(13)
Cl1 0.0310(11) 0.0316(12) 0.0159(10) -0.0106(9) -0.0077(9) 0.0014(9)
Cl2 0.0226(10) 0.0280(11) 0.0194(10) -0.0030(9) -0.0039(8) -0.0057(9)
N1 0.013(3) 0.024(4) 0.012(4) -0.006(3) -0.004(3) 0.002(3)
N2 0.018(3) 0.018(4) 0.018(4) -0.003(3) -0.007(3) -0.001(3)
N3 0.024(4) 0.024(4) 0.014(4) -0.005(3) -0.007(3) -0.005(3)
C1 0.030(5) 0.028(5) 0.009(4) -0.001(4) -0.009(4) 0.002(4)
C2 0.021(4) 0.021(4) 0.018(4) -0.008(4) 0.000(3) 0.002(3)
C3 0.017(4) 0.015(4) 0.018(4) -0.005(4) 0.000(3) 0.000(3)
C4 0.016(4) 0.021(4) 0.012(4) -0.001(3) -0.004(3) 0.004(3)
C5 0.017(4) 0.034(5) 0.015(4) 0.002(4) -0.003(3) -0.009(4)
C6 0.028(5) 0.032(5) 0.021(5) -0.019(4) -0.001(4) 0.002(4)
C7 0.021(4) 0.025(5) 0.018(4) -0.008(4) -0.008(4) 0.000(4)
O1 0.038(4) 0.051(5) 0.076(7) -0.041(5) -0.020(4) 0.008(4)

loop_
_atom_type_symbol
_atom_type_description
_atom_type_scat_dispersion_real
_atom_type_scat_dispersion_imag
_atom_type_scat_source
C C 0.0033 0.0016 'International Tables Vol C Tables 4.2.6.8 and 6.1.1.4'
H H 0.0000 0.0000 'International Tables Vol C Tables 4.2.6.8 and 6.1.1.4'
N N 0.0061 0.0033 'International Tables Vol C Tables 4.2.6.8 and 6.1.1.4'
Cl Cl 0.1484 0.1585 'International Tables Vol C Tables 4.2.6.8 and 6.1.1.4'
O O 0.0106 0.0060 'International Tables Vol C Tables 4.2.6.8 and 6.1.1.4'
Pt Pt -1.7033 8.3905 'International Tables Vol C Tables 4.2.6.8 and 6.1.1.4'

loop_
_geom_angle_atom_site_label_1
_geom_angle_atom_site_label_2
_geom_angle_atom_site_label_3
_geom_angle
_geom_angle_site_symmetry_1
_geom_angle_site_symmetry_3
_geom_angle_publ_flag
N1 Pt N2 82.5(3) . . ?
N1 Pt N3 82.9(3) . . ?
N2 Pt N3 165.4(3) . . ?
N1 Pt Cl1 179.2(2) . . ?
N2 Pt Cl1 96.8(2) . . ?
N3 Pt Cl1 97.9(2) . . ?
C2 N1 C3 122.8(7) . . ?
C2 N1 Pt 119.1(6) . . ?
C3 N1 Pt 118.1(6) . . ?
C1 N2 Pt 108.5(5) . . ?
C4 N3 Pt 109.6(5) . . ?
C2 C1 N2 110.9(7) . . ?
N1 C2 C5 119.7(8) . . ?
N1 C2 C1 113.4(8) . . ?
C5 C2 C1 126.9(9) . . ?
N1 C3 C7 118.7(8) . . ?
N1 C3 C4 114.2(7) . . ?
C7 C3 C4 127.0(8) . . ?
N3 C4 C3 110.4(7) . . ?
C2 C5 C6 118.5(9) . . ?
C5 C6 C7 121.7(8) . . ?
C6 C7 C3 118.6(8) . . ?

loop_
_geom_bond_atom_site_label_1
_geom_bond_atom_site_label_2
_geom_bond_distance
_geom_bond_site_symmetry_2
_geom_bond_publ_flag
Pt N1 1.932(8) . ?
Pt N2 2.046(8) . ?
Pt N3 2.055(9) . ?
Pt Cl1 2.312(3) . ?
N1 C2 1.353(13) . ?
N1 C3 1.377(11) . ?
N2 C1 1.515(10) . ?
N3 C4 1.505(11) . ?
C1 C2 1.496(12) . ?
C2 C5 1.387(13) . ?
C3 C7 1.395(12) . ?
C3 C4 1.518(12) . ?
C5 C6 1.388(14) . ?
C6 C7 1.390(14) . ?
